data_2214452
loop_
_publ_author_name
'Yi-Ping Jiang'
'Ting Qiu'
'Liang-En Wang'
'Jia-Ning Wang'

_publ_section_title 4-Chloro-6-morpholino-<i>N</i>^2^-(2,4,4-trimethylpentan-2-yl)-1,3,5-triazin-2-amine
_journal_coeditor_code XU2270
_journal_issue 7
_journal_name_full 'Acta Crystallographica Section E'
_journal_page_first o3173
_journal_page_last o3173
_journal_paper_doi 10.1107/S1600536807027924
_journal_volume 63
_journal_year 2007
_chemical_formula_iupac 'C15 H26 Cl N5 O'
_chemical_formula_moiety 'C15 H26 Cl N5 O'
_chemical_formula_sum 'C15 H26 Cl N5 O'
_chemical_formula_weight 327.86
_chemical_melting_point .369E-305
_chemical_name_systematic
;
4-Chloro-6-morpholino-N^2^-(2,4,4-trimethylpentan-2-yl)-1,3,5-triazin-2-amine
;
_space_group_IT_number 14
_symmetry_cell_setting monoclinic
_symmetry_space_group_name_Hall '-P 2yn'
_symmetry_space_group_name_H-M 'P 1 21/n 1'
_atom_sites_solution_hydrogens geom
_atom_sites_solution_primary direct
_atom_sites_solution_secondary difmap
_audit_creation_method SHELXL97
_cell_angle_alpha 90.00
_cell_angle_beta 101.939(4)
_cell_angle_gamma 90.00
_cell_formula_units_Z 4
_cell_length_a 14.119(3)
_cell_length_b 7.4964(17)
_cell_length_c 17.083(4)
_cell_measurement_reflns_used 2545
_cell_measurement_temperature 294(2)
_cell_measurement_theta_max 24.5
_cell_measurement_theta_min 2.9
_cell_volume 1769.0(7)
_computing_cell_refinement 'SAINT (Bruker, 1997)'
_computing_data_collection 'SMART (Bruker, 1997)'
_computing_data_reduction SAINT
_computing_molecular_graphics 'SHELXTL (Bruker, 1997)'
_computing_publication_material SHELXTL
_computing_structure_refinement 'SHELXL97 (Sheldrick, 1997)'
_computing_structure_solution 'SHELXS97 (Sheldrick, 1997)'
_diffrn_ambient_temperature 294(2)
_diffrn_measured_fraction_theta_full 1.00
_diffrn_measured_fraction_theta_max 1.00
_diffrn_measurement_device_type 'Bruker SMART 1000 CCD area-detector'
_diffrn_measurement_method '\f and \w'
_diffrn_radiation_monochromator graphite
_diffrn_radiation_source 'fine-focus sealed tube'
_diffrn_radiation_type MoK\a
_diffrn_radiation_wavelength 0.71073
_diffrn_reflns_av_R_equivalents 0.035
_diffrn_reflns_av_sigmaI/netI 0.040
_diffrn_reflns_limit_h_max 17
_diffrn_reflns_limit_h_min -16
_diffrn_reflns_limit_k_max 9
_diffrn_reflns_limit_k_min -7
_diffrn_reflns_limit_l_max 17
_diffrn_reflns_limit_l_min -21
_diffrn_reflns_number 9840
_diffrn_reflns_theta_full 26.4
_diffrn_reflns_theta_max 26.7
_diffrn_reflns_theta_min 1.7
_diffrn_standards_interval_count 0
_diffrn_standards_interval_time 0
_diffrn_standards_number 0
_exptl_absorpt_coefficient_mu 0.225
_exptl_absorpt_correction_type none
_exptl_crystal_colour colourless
_exptl_crystal_density_diffrn 1.231
_exptl_crystal_density_method 'not measured'
_exptl_crystal_description prism
_exptl_crystal_F_000 704
_exptl_crystal_size_max 0.24
_exptl_crystal_size_mid 0.18
_exptl_crystal_size_min 0.12
_refine_diff_density_max 0.15
_refine_diff_density_min -0.22
_refine_ls_extinction_method none
_refine_ls_goodness_of_fit_ref 1.003
_refine_ls_hydrogen_treatment mixed
_refine_ls_matrix_type full
_refine_ls_number_parameters 208
_refine_ls_number_reflns 3618
_refine_ls_number_restraints 1
_refine_ls_restrained_S_all 1.003
_refine_ls_R_factor_all 0.074
_refine_ls_R_factor_gt 0.042
_refine_ls_shift/su_max 0.001
_refine_ls_shift/su_mean 0.000
_refine_ls_structure_factor_coef Fsqd
_refine_ls_weighting_details 'calc w = 1/[\s^2^(Fo^2^)+(0.0549P)^2^+0.2056P] where P=(Fo^2^+2Fc^2^)/3'
_refine_ls_weighting_scheme calc
_refine_ls_wR_factor_gt 0.099
_refine_ls_wR_factor_ref 0.114
_reflns_number_gt 2385
_reflns_number_total 3618
_reflns_threshold_expression I>2\s(I)
_cod_data_source_file xu2270.cif
_cod_data_source_block I
_cod_original_sg_symbol_H-M 'P 21/n'
_cod_database_code 2214452
_cod_database_fobs_code 2214452

loop_
_symmetry_equiv_pos_as_xyz
'x, y, z'
'-x+1/2, y+1/2, -z+1/2'
'-x, -y, -z'
'x-1/2, -y-1/2, z-1/2'

loop_
_atom_site_type_symbol
_atom_site_label
_atom_site_fract_x
_atom_site_fract_y
_atom_site_fract_z
_atom_site_U_iso_or_equiv
_atom_site_adp_type
_atom_site_calc_flag
_atom_site_refinement_flags
_atom_site_occupancy
Cl Cl1 0.43258(4) 0.68022(8) 1.16149(3) 0.05564(19) Uani d . 1
O O1 0.31616(10) 0.8309(2) 0.72604(8) 0.0534(4) Uani d . 1
N N1 0.43414(11) 0.7080(2) 1.01064(9) 0.0402(4) Uani d . 1
N N2 0.58416(11) 0.7425(2) 1.10318(8) 0.0385(4) Uani d . 1
N N3 0.57800(10) 0.7775(2) 0.96303(8) 0.0385(4) Uani d . 1
N N4 0.72149(11) 0.8004(2) 1.05739(9) 0.0419(4) Uani d D 1
N N5 0.43047(11) 0.7482(2) 0.87630(9) 0.0466(4) Uani d . 1
C C1 0.48256(13) 0.7441(2) 0.95198(10) 0.0368(4) Uani d . 1
C C2 0.49106(13) 0.7137(2) 1.08183(11) 0.0373(4) Uani d . 1
C C3 0.62534(12) 0.7724(2) 1.03887(10) 0.0344(4) Uani d . 1
C C4 0.47478(15) 0.7818(3) 0.80787(11) 0.0532(6) Uani d . 1
H H4A 0.4837 0.6699 0.7818 0.064 Uiso calc R 1
H H4B 0.5378 0.8366 0.8257 0.064 Uiso calc R 1
C C5 0.41114(15) 0.9024(3) 0.75028(12) 0.0528(5) Uani d . 1
H H5A 0.4075 1.0178 0.7752 0.063 Uiso calc R 1
H H5B 0.4392 0.9197 0.7036 0.063 Uiso calc R 1
C C6 0.27284(14) 0.8130(3) 0.79388(12) 0.0518(5) Uani d . 1
H H6A 0.2075 0.7675 0.7768 0.062 Uiso calc R 1
H H6B 0.2688 0.9294 0.8178 0.062 Uiso calc R 1
C C7 0.32985(14) 0.6891(3) 0.85542(12) 0.0506(5) Uani d . 1
H H7A 0.3022 0.6883 0.9029 0.061 Uiso calc R 1
H H7B 0.3269 0.5688 0.8342 0.061 Uiso calc R 1
C C8 0.78825(13) 0.8290(3) 1.00235(10) 0.0390(4) Uani d . 1
C C9 0.88419(15) 0.8807(3) 1.05725(13) 0.0624(6) Uani d . 1
H H9A 0.8739 0.9798 1.0901 0.094 Uiso calc R 1
H H9B 0.9300 0.9137 1.0254 0.094 Uiso calc R 1
H H9C 0.9088 0.7812 1.0907 0.094 Uiso calc R 1
C C10 0.75325(16) 0.9854(3) 0.94675(13) 0.0574(6) Uani d . 1
H H10A 0.6952 0.9521 0.9096 0.086 Uiso calc R 1
H H10B 0.8024 1.0169 0.9179 0.086 Uiso calc R 1
H H10C 0.7401 1.0858 0.9778 0.086 Uiso calc R 1
C C11 0.79641(13) 0.6485(2) 0.96018(11) 0.0400(4) Uani d . 1
H H11A 0.7311 0.6017 0.9451 0.048 Uiso calc R 1
H H11B 0.8315 0.5688 1.0008 0.048 Uiso calc R 1
C C12 0.84258(13) 0.6268(3) 0.88572(11) 0.0458(5) Uani d . 1
C C13 0.85638(17) 0.4252(3) 0.87652(14) 0.0687(7) Uani d . 1
H H13A 0.7955 0.3656 0.8732 0.103 Uiso calc R 1
H H13B 0.9022 0.3813 0.9220 0.103 Uiso calc R 1
H H13C 0.8801 0.4028 0.8287 0.103 Uiso calc R 1
C C14 0.94073(16) 0.7175(3) 0.89346(15) 0.0703(7) Uani d . 1
H H14A 0.9672 0.6897 0.8475 0.105 Uiso calc R 1
H H14B 0.9838 0.6757 0.9409 0.105 Uiso calc R 1
H H14C 0.9329 0.8443 0.8968 0.105 Uiso calc R 1
C C15 0.77405(17) 0.6911(3) 0.80975(12) 0.0640(6) Uani d . 1
H H15A 0.7701 0.8189 0.8104 0.096 Uiso calc R 1
H H15B 0.7109 0.6412 0.8073 0.096 Uiso calc R 1
H H15C 0.7981 0.6536 0.7638 0.096 Uiso calc R 1
H H4 0.7492(13) 0.778(2) 1.1082(6) 0.046(6) Uiso d D 1

loop_
_atom_site_aniso_label
_atom_site_aniso_U_11
_atom_site_aniso_U_22
_atom_site_aniso_U_33
_atom_site_aniso_U_12
_atom_site_aniso_U_13
_atom_site_aniso_U_23
Cl1 0.0497(3) 0.0763(4) 0.0457(3) -0.0021(3) 0.0209(2) 0.0055(3)
O1 0.0470(8) 0.0700(10) 0.0372(7) -0.0010(7) -0.0050(6) -0.0001(7)
N1 0.0337(8) 0.0479(10) 0.0386(9) -0.0018(7) 0.0062(7) 0.0017(7)
N2 0.0345(9) 0.0487(10) 0.0317(8) 0.0000(7) 0.0058(7) -0.0015(7)
N3 0.0315(8) 0.0501(10) 0.0325(8) -0.0008(7) 0.0029(6) -0.0006(7)
N4 0.0319(8) 0.0616(11) 0.0310(8) -0.0034(7) 0.0036(7) -0.0017(8)
N5 0.0317(9) 0.0696(12) 0.0356(9) -0.0029(8) -0.0001(7) 0.0061(8)
C1 0.0362(10) 0.0365(10) 0.0362(10) 0.0020(8) 0.0044(8) 0.0018(8)
C2 0.0388(10) 0.0379(11) 0.0369(10) 0.0012(8) 0.0114(8) -0.0008(8)
C3 0.0320(9) 0.0380(11) 0.0325(9) 0.0006(8) 0.0053(8) -0.0019(8)
C4 0.0396(11) 0.0823(17) 0.0363(11) 0.0022(10) 0.0048(9) 0.0043(11)
C5 0.0512(13) 0.0620(14) 0.0416(11) -0.0059(10) 0.0012(9) 0.0019(10)
C6 0.0386(11) 0.0620(14) 0.0497(12) 0.0023(10) -0.0029(9) -0.0047(11)
C7 0.0397(11) 0.0608(14) 0.0461(11) -0.0087(10) -0.0032(9) 0.0011(10)
C8 0.0326(9) 0.0482(12) 0.0367(10) -0.0047(8) 0.0082(8) 0.0016(9)
C9 0.0423(12) 0.0892(18) 0.0562(13) -0.0200(12) 0.0114(10) -0.0147(13)
C10 0.0591(14) 0.0479(14) 0.0699(14) 0.0007(10) 0.0244(11) 0.0082(11)
C11 0.0342(10) 0.0456(12) 0.0396(10) -0.0004(8) 0.0061(8) 0.0061(9)
C12 0.0399(11) 0.0559(14) 0.0432(11) -0.0027(9) 0.0119(9) -0.0034(10)
C13 0.0656(15) 0.0692(17) 0.0730(16) 0.0102(13) 0.0182(12) -0.0128(13)
C14 0.0497(14) 0.099(2) 0.0697(16) -0.0147(13) 0.0286(12) -0.0141(14)
C15 0.0684(15) 0.0829(18) 0.0412(12) -0.0026(13) 0.0122(11) 0.0033(12)

loop_
_atom_type_symbol
_atom_type_description
_atom_type_scat_dispersion_real
_atom_type_scat_dispersion_imag
_atom_type_scat_source
C C 0.0033 0.0016 'International Tables Vol C Tables 4.2.6.8 and 6.1.1.4'
H H 0.0000 0.0000 'International Tables Vol C Tables 4.2.6.8 and 6.1.1.4'
N N 0.0061 0.0033 'International Tables Vol C Tables 4.2.6.8 and 6.1.1.4'
O O 0.0106 0.0060 'International Tables Vol C Tables 4.2.6.8 and 6.1.1.4'
Cl Cl 0.1484 0.1585 'International Tables Vol C Tables 4.2.6.8 and 6.1.1.4'

loop_
_geom_angle_atom_site_label_1
_geom_angle_atom_site_label_2
_geom_angle_atom_site_label_3
_geom_angle
C5 O1 C6 109.63(14)
C2 N1 C1 111.93(15)
C2 N2 C3 111.97(15)
C3 N3 C1 114.73(15)
C3 N4 C8 128.20(14)
C3 N4 H4 114.7(13)
C8 N4 H4 116.0(13)
C1 N5 C4 122.23(16)
C1 N5 C7 122.48(16)
C4 N5 C7 114.44(15)
N3 C1 N5 117.51(16)
N3 C1 N1 125.37(16)
N5 C1 N1 117.12(16)
N2 C2 N1 130.66(17)
N2 C2 Cl1 114.57(14)
N1 C2 Cl1 114.77(14)
N3 C3 N4 120.26(16)
N3 C3 N2 125.28(16)
N4 C3 N2 114.46(15)
N5 C4 C5 109.48(16)
N5 C4 H4A 109.8
C5 C4 H4A 109.8
N5 C4 H4B 109.8
C5 C4 H4B 109.8
H4A C4 H4B 108.2
O1 C5 C4 111.46(18)
O1 C5 H5A 109.3
C4 C5 H5A 109.3
O1 C5 H5B 109.3
C4 C5 H5B 109.3
H5A C5 H5B 108.0
O1 C6 C7 111.63(16)
O1 C6 H6A 109.3
C7 C6 H6A 109.3
O1 C6 H6B 109.3
C7 C6 H6B 109.3
H6A C6 H6B 108.0
N5 C7 C6 109.64(17)
N5 C7 H7A 109.7
C6 C7 H7A 109.7
N5 C7 H7B 109.7
C6 C7 H7B 109.7
H7A C7 H7B 108.2
N4 C8 C10 109.89(15)
N4 C8 C9 104.31(14)
C10 C8 C9 108.56(17)
N4 C8 C11 106.76(14)
C10 C8 C11 115.32(15)
C9 C8 C11 111.43(16)
C8 C9 H9A 109.5
C8 C9 H9B 109.5
H9A C9 H9B 109.5
C8 C9 H9C 109.5
H9A C9 H9C 109.5
H9B C9 H9C 109.5
C8 C10 H10A 109.5
C8 C10 H10B 109.5
H10A C10 H10B 109.5
C8 C10 H10C 109.5
H10A C10 H10C 109.5
H10B C10 H10C 109.5
C8 C11 C12 123.87(15)
C8 C11 H11A 106.4
C12 C11 H11A 106.4
C8 C11 H11B 106.4
C12 C11 H11B 106.4
H11A C11 H11B 106.4
C14 C12 C15 109.72(19)
C14 C12 C13 108.39(18)
C15 C12 C13 107.16(19)
C14 C12 C11 114.21(17)
C15 C12 C11 111.30(16)
C13 C12 C11 105.71(16)
C12 C13 H13A 109.5
C12 C13 H13B 109.5
H13A C13 H13B 109.5
C12 C13 H13C 109.5
H13A C13 H13C 109.5
H13B C13 H13C 109.5
C12 C14 H14A 109.5
C12 C14 H14B 109.5
H14A C14 H14B 109.5
C12 C14 H14C 109.5
H14A C14 H14C 109.5
H14B C14 H14C 109.5
C12 C15 H15A 109.5
C12 C15 H15B 109.5
H15A C15 H15B 109.5
C12 C15 H15C 109.5
H15A C15 H15C 109.5
H15B C15 H15C 109.5

loop_
_geom_bond_atom_site_label_1
_geom_bond_atom_site_label_2
_geom_bond_distance
Cl1 C2 1.7497(18)
O1 C5 1.424(2)
O1 C6 1.424(2)
N1 C2 1.312(2)
N1 C1 1.352(2)
N2 C2 1.307(2)
N2 C3 1.364(2)
N3 C3 1.330(2)
N3 C1 1.345(2)
N4 C3 1.345(2)
N4 C8 1.478(2)
N4 H4 0.891(9)
N5 C1 1.349(2)
N5 C4 1.457(2)
N5 C7 1.460(2)
C4 C5 1.493(3)
C4 H4A 0.9700
C4 H4B 0.9700
C5 H5A 0.9700
C5 H5B 0.9700
C6 C7 1.505(3)
C6 H6A 0.9700
C6 H6B 0.9700
C7 H7A 0.9700
C7 H7B 0.9700
C8 C10 1.526(3)
C8 C9 1.530(3)
C8 C11 1.548(3)
C9 H9A 0.9600
C9 H9B 0.9600
C9 H9C 0.9600
C10 H10A 0.9600
C10 H10B 0.9600
C10 H10C 0.9600
C11 C12 1.553(2)
C11 H11A 0.9700
C11 H11B 0.9700
C12 C14 1.525(3)
C12 C15 1.528(3)
C12 C13 1.536(3)
C13 H13A 0.9600
C13 H13B 0.9600
C13 H13C 0.9600
C14 H14A 0.9600
C14 H14B 0.9600
C14 H14C 0.9600
C15 H15A 0.9600
C15 H15B 0.9600
C15 H15C 0.9600

loop_
_geom_hbond_atom_site_label_D
_geom_hbond_atom_site_label_H
_geom_hbond_atom_site_label_A
_geom_hbond_site_symmetry_A
_geom_hbond_distance_DH
_geom_hbond_distance_HA
_geom_hbond_distance_DA
_geom_hbond_angle_DHA
N4 H4 O1 4_676 0.891(9) 2.197(10) 3.076(2) 168.9(17)

loop_
_geom_torsion_atom_site_label_1
_geom_torsion_atom_site_label_2
_geom_torsion_atom_site_label_3
_geom_torsion_atom_site_label_4
_geom_torsion
C3 N3 C1 N5 179.69(17)
C3 N3 C1 N1 0.3(3)
C4 N5 C1 N3 1.9(3)
C7 N5 C1 N3 170.86(17)
C4 N5 C1 N1 -178.61(17)
C7 N5 C1 N1 -9.7(3)
C2 N1 C1 N3 1.7(3)
C2 N1 C1 N5 -177.68(17)
C3 N2 C2 N1 0.7(3)
C3 N2 C2 Cl1 -178.35(12)
C1 N1 C2 N2 -2.3(3)
C1 N1 C2 Cl1 176.73(13)
C1 N3 C3 N4 178.78(17)
C1 N3 C3 N2 -2.2(3)
C8 N4 C3 N3 -3.7(3)
C8 N4 C3 N2 177.19(17)
C2 N2 C3 N3 1.8(3)
C2 N2 C3 N4 -179.15(17)
C1 N5 C4 C5 -139.1(2)
C7 N5 C4 C5 51.2(2)
C6 O1 C5 C4 61.8(2)
N5 C4 C5 O1 -56.2(2)
C5 O1 C6 C7 -60.6(2)
C1 N5 C7 C6 140.15(19)
C4 N5 C7 C6 -50.1(2)
O1 C6 C7 N5 54.1(2)
C3 N4 C8 C10 55.6(2)
C3 N4 C8 C9 171.8(2)
C3 N4 C8 C11 -70.1(2)
N4 C8 C11 C12 167.39(15)
C10 C8 C11 C12 45.0(2)
C9 C8 C11 C12 -79.3(2)
C8 C11 C12 C14 48.2(3)
C8 C11 C12 C15 -76.7(2)
C8 C11 C12 C13 167.27(18)

loop_
_cod_related_entry_id
_cod_related_entry_database
_cod_related_entry_code
1 ChemSpider 21124050
